data_7152533
loop_
_publ_author_name
'Zhang, Ya-Ru'
'Xie, Jian-Wu'
'Huang, Xu-Jiao'
'Zhu, Wei-Dong'

_publ_section_title
;
 Construction of functionalized 2,3-dihydro-1,4-benzoxazines via [5 + 1]
 annulations of 2-halo-1,3-dicarbonyl compounds with imines.
;
_journal_issue 32
_journal_name_full 'Organic &amp; biomolecular chemistry'
_journal_page_first 6554
_journal_page_last 6561
_journal_paper_doi 10.1039/c2ob25927c
_journal_volume 10
_journal_year 2012
_chemical_formula_moiety 'C19 H19 N O4'
_chemical_formula_sum 'C19 H19 N O4'
_chemical_formula_weight 325.35
_chemical_name_systematic
;
?
;
_space_group_IT_number 2
_symmetry_cell_setting triclinic
_symmetry_space_group_name_Hall '-P 1'
_symmetry_space_group_name_H-M 'P -1'
_atom_sites_solution_hydrogens geom
_atom_sites_solution_primary direct
_atom_sites_solution_secondary difmap
_audit_creation_method SHELXL-97
_cell_angle_alpha 96.720(3)
_cell_angle_beta 97.088(3)
_cell_angle_gamma 103.400(3)
_cell_formula_units_Z 4
_cell_length_a 8.9397(6)
_cell_length_b 11.7671(8)
_cell_length_c 17.0494(12)
_cell_measurement_reflns_used 6738
_cell_measurement_temperature 296(2)
_cell_measurement_theta_max 27.51
_cell_measurement_theta_min 1.80
_cell_volume 1711.5(2)
_computing_cell_refinement 'Siemens SMART & SAINT'
_computing_data_collection 'Siemens SMART'
_computing_data_reduction 'Siemens XPREP'
_computing_molecular_graphics 'Bruker SHELXTL'
_computing_publication_material 'Bruker SHELXTL'
_computing_structure_refinement 'Siemens SHELXTL'
_computing_structure_solution 'Siemens SHELXTL'
_diffrn_ambient_temperature 296(2)
_diffrn_measured_fraction_theta_full 0.988
_diffrn_measured_fraction_theta_max 0.988
_diffrn_measurement_device_type 'Bruker P4'
_diffrn_measurement_method '\w scans'
_diffrn_radiation_monochromator graphite
_diffrn_radiation_source 'fine-focus sealed tube'
_diffrn_radiation_type MoK\a
_diffrn_radiation_wavelength 0.71073
_diffrn_reflns_av_R_equivalents 0.0278
_diffrn_reflns_av_sigmaI/netI 0.0283
_diffrn_reflns_limit_h_max 11
_diffrn_reflns_limit_h_min -10
_diffrn_reflns_limit_k_max 15
_diffrn_reflns_limit_k_min -15
_diffrn_reflns_limit_l_max 22
_diffrn_reflns_limit_l_min -20
_diffrn_reflns_number 27342
_diffrn_reflns_theta_full 27.51
_diffrn_reflns_theta_max 27.51
_diffrn_reflns_theta_min 1.80
_diffrn_standards_decay_% none
_diffrn_standards_interval_count none
_diffrn_standards_interval_time none
_diffrn_standards_number none
_exptl_absorpt_coefficient_mu 0.089
_exptl_absorpt_correction_T_max .0000
_exptl_absorpt_correction_T_min .0000
_exptl_absorpt_correction_type empirical
_exptl_absorpt_process_details 'SADABS (Sheldrick, 1996)'
_exptl_crystal_colour colorless
_exptl_crystal_density_diffrn 1.263
_exptl_crystal_density_method 'not measured'
_exptl_crystal_description prism
_exptl_crystal_F_000 688
_exptl_crystal_size_max .32
_exptl_crystal_size_mid .26
_exptl_crystal_size_min .20
_refine_diff_density_max 0.495
_refine_diff_density_min -0.412
_refine_diff_density_rms 0.037
_refine_ls_extinction_coef 0.0107(18)
_refine_ls_extinction_expression Fc^*^=kFc[1+0.001xFc^2^\l^3^/sin(2\q)]^-1/4^
_refine_ls_extinction_method SHELXL
_refine_ls_goodness_of_fit_ref 1.065
_refine_ls_hydrogen_treatment constr
_refine_ls_matrix_type full
_refine_ls_number_parameters 434
_refine_ls_number_reflns 7780
_refine_ls_number_restraints 0
_refine_ls_restrained_S_all 1.065
_refine_ls_R_factor_gt 0.0550
_refine_ls_shift/su_max 0.074
_refine_ls_shift/su_mean 0.009
_refine_ls_structure_factor_coef Fsqd
_refine_ls_weighting_details 'calc w=1/[\s^2^(Fo^2^)+(0.0869P)^2^+0.3028P] where P=(Fo^2^+2Fc^2^)/3'
_refine_ls_weighting_scheme calc
_refine_ls_wR_factor_gt 0.1548
_refine_ls_wR_factor_ref 0.1770
_reflns_number_gt 5106
_reflns_number_total 7780
_reflns_threshold_expression >2sigma(I)
_cod_data_source_file c2ob25927c.txt
_cod_data_source_block 3ad
_cod_depositor_comments
;
The following automatic conversions were performed:
'__refine_ls_weighting_details' tag replaced with
'_refine_ls_weighting_details'.

Automatic conversion script
Id: cif_correct_tags 1440 2010-10-19 06:21:57Z saulius 

The following automatic conversions were performed:

'_symmetry_cell_setting' value 'Triclinic' changed to 'triclinic'
according to /home/saulius/struct/CIF-dictionaries/cif_core.dic
dictionary named 'cif_core.dic' version 2.4.1 from 2010-06-29.

Automatic conversion script
Id: cif_fix_values 1891 2012-01-12 08:04:46Z andrius 
;
_cod_original_sg_symbol_H-M P-1
_cod_database_code 7152533
_refine_ls_r_factor_ref 0.0842

loop_
_symmetry_equiv_pos_as_xyz
'x, y, z'
'-x, -y, -z'

loop_
_atom_site_label
_atom_site_type_symbol
_atom_site_fract_x
_atom_site_fract_y
_atom_site_fract_z
_atom_site_U_iso_or_equiv
_atom_site_adp_type
_atom_site_occupancy
_atom_site_symmetry_multiplicity
_atom_site_calc_flag
_atom_site_refinement_flags
C1 C 1.2137(3) 0.57364(18) 0.28252(12) 0.0575(5) Uani 1 1 d .
H1A H 1.1868 0.6389 0.2645 0.069 Uiso 1 1 calc R
C2 C 1.3653(3) 0.5803(2) 0.31324(14) 0.0692(6) Uani 1 1 d .
H2A H 1.4415 0.6502 0.3165 0.083 Uiso 1 1 calc R
C3 C 1.4039(3) 0.4825(2) 0.33918(14) 0.0726(7) Uani 1 1 d .
H3A H 1.5067 0.4867 0.3597 0.087 Uiso 1 1 calc R
C4 C 1.2921(3) 0.3790(2) 0.33496(13) 0.0643(6) Uani 1 1 d .
H4A H 1.3200 0.3141 0.3530 0.077 Uiso 1 1 calc R
C5 C 1.1372(2) 0.36989(17) 0.30397(11) 0.0505(4) Uani 1 1 d .
C6 C 1.1013(2) 0.46985(16) 0.27852(11) 0.0468(4) Uani 1 1 d .
C7 C 0.8571(2) 0.35406(14) 0.21326(11) 0.0458(4) Uani 1 1 d .
C8 C 0.8617(2) 0.26302(15) 0.27171(11) 0.0484(4) Uani 1 1 d .
H8A H 0.8117 0.1842 0.2418 0.058 Uiso 1 1 calc R
C9 C 0.7746(2) 0.28287(16) 0.34128(11) 0.0491(4) Uani 1 1 d .
C10 C 0.6439(3) 0.19810(19) 0.34843(14) 0.0668(6) Uani 1 1 d .
H10A H 0.6092 0.1310 0.3100 0.080 Uiso 1 1 calc R
C11 C 0.5634(3) 0.2112(2) 0.41196(16) 0.0817(7) Uani 1 1 d .
H11A H 0.4750 0.1533 0.4155 0.098 Uiso 1 1 calc R
C12 C 0.6132(3) 0.3087(3) 0.46934(14) 0.0767(7) Uani 1 1 d .
H12A H 0.5591 0.3173 0.5120 0.092 Uiso 1 1 calc R
C13 C 0.7429(3) 0.3935(2) 0.46356(14) 0.0751(7) Uani 1 1 d .
H13A H 0.7773 0.4602 0.5024 0.090 Uiso 1 1 calc R
C14 C 0.8232(3) 0.3806(2) 0.40006(13) 0.0650(6) Uani 1 1 d .
H14A H 0.9117 0.4387 0.3969 0.078 Uiso 1 1 calc R
C15 C 0.9152(3) 0.31610(18) 0.13411(12) 0.0554(5) Uani 1 1 d .
C16 C 0.9725(4) 0.4120(2) 0.08687(14) 0.0818(8) Uani 1 1 d .
H16A H 1.0059 0.3791 0.0399 0.123 Uiso 1 1 calc R
H16B H 1.0583 0.4702 0.1189 0.123 Uiso 1 1 calc R
H16C H 0.8899 0.4484 0.0715 0.123 Uiso 1 1 calc R
C17 C 0.6927(2) 0.36905(17) 0.19179(12) 0.0552(5) Uani 1 1 d .
C18 C 0.4112(7) 0.2580(5) 0.1460(3) 0.174(3) Uani 1 1 d .
H18A H 0.3493 0.1781 0.1447 0.209 Uiso 1 1 calc R
H18B H 0.3828 0.3127 0.1851 0.209 Uiso 1 1 calc R
C19 C 0.4110(7) 0.2904(7) 0.0771(4) 0.243(4) Uani 1 1 d .
H19A H 0.3075 0.2930 0.0558 0.364 Uiso 1 1 calc R
H19B H 0.4452 0.2351 0.0420 0.364 Uiso 1 1 calc R
H19C H 0.4800 0.3675 0.0817 0.364 Uiso 1 1 calc R
C20 C 0.5788(3) 0.95945(19) 0.11915(12) 0.0580(5) Uani 1 1 d .
H20A H 0.6285 1.0376 0.1172 0.070 Uiso 1 1 calc R
C21 C 0.4270(3) 0.9126(2) 0.08206(14) 0.0726(6) Uani 1 1 d .
H21A H 0.3738 0.9593 0.0551 0.087 Uiso 1 1 calc R
C22 C 0.3542(3) 0.7967(2) 0.08501(14) 0.0730(6) Uani 1 1 d .
H22A H 0.2520 0.7654 0.0599 0.088 Uiso 1 1 calc R
C23 C 0.4318(3) 0.7262(2) 0.12502(12) 0.0628(5) Uani 1 1 d .
H23A H 0.3813 0.6480 0.1263 0.075 Uiso 1 1 calc R
C24 C 0.5854(2) 0.77141(16) 0.16361(10) 0.0483(4) Uani 1 1 d .
C25 C 0.6563(2) 0.88931(16) 0.15923(10) 0.0459(4) Uani 1 1 d .
C26 C 0.8999(2) 0.85640(14) 0.20396(10) 0.0418(4) Uani 1 1 d .
C27 C 0.8230(2) 0.75303(15) 0.24531(10) 0.0443(4) Uani 1 1 d .
H27A H 0.8796 0.6915 0.2382 0.053 Uiso 1 1 calc R
C28 C 0.8299(2) 0.78871(16) 0.33462(11) 0.0486(4) Uani 1 1 d .
C29 C 0.8967(4) 0.7287(3) 0.38733(14) 0.0919(9) Uani 1 1 d .
H29A H 0.9376 0.6669 0.3681 0.110 Uiso 1 1 calc R
C30 C 0.9039(5) 0.7591(3) 0.46919(17) 0.1165(12) Uani 1 1 d .
H30A H 0.9501 0.7176 0.5042 0.140 Uiso 1 1 calc R
C31 C 0.8446(3) 0.8483(3) 0.49867(14) 0.0871(8) Uani 1 1 d .
H31A H 0.8497 0.8684 0.5535 0.105 Uiso 1 1 calc R
C32 C 0.7779(4) 0.9074(3) 0.44668(15) 0.0910(9) Uani 1 1 d .
H32A H 0.7369 0.9689 0.4661 0.109 Uiso 1 1 calc R
C33 C 0.7699(3) 0.8778(2) 0.36572(13) 0.0766(7) Uani 1 1 d .
H33A H 0.7225 0.9193 0.3312 0.092 Uiso 1 1 calc R
C34 C 1.0573(2) 0.92530(15) 0.25099(11) 0.0454(4) Uani 1 1 d .
C35 C 1.3122(3) 0.9056(2) 0.29467(13) 0.0651(6) Uani 1 1 d .
H35A H 1.3439 0.9888 0.2899 0.078 Uiso 1 1 calc R
H35B H 1.3830 0.8661 0.2707 0.078 Uiso 1 1 calc R
C36 C 1.3205(3) 0.8920(2) 0.38026(14) 0.0819(7) Uani 1 1 d .
H36A H 1.4249 0.9261 0.4073 0.123 Uiso 1 1 calc R
H36B H 1.2913 0.8095 0.3850 0.123 Uiso 1 1 calc R
H36C H 1.2507 0.9315 0.4040 0.123 Uiso 1 1 calc R
C37 C 0.9288(2) 0.81119(17) 0.11869(11) 0.0491(4) Uani 1 1 d .
C38 C 0.9644(3) 0.9028(2) 0.06553(13) 0.0718(6) Uani 1 1 d .
H38A H 0.9798 0.8664 0.0148 0.108 Uiso 1 1 calc R
H38B H 1.0572 0.9617 0.0897 0.108 Uiso 1 1 calc R
H38C H 0.8791 0.9392 0.0579 0.108 Uiso 1 1 calc R
N1 N 1.0224(2) 0.26666(14) 0.29866(11) 0.0597(4) Uani 1 1 d .
H1B H 1.0470 0.2041 0.3115 0.072 Uiso 1 1 calc R
N2 N 0.66590(19) 0.70521(14) 0.20419(10) 0.0551(4) Uani 1 1 d .
H2B H 0.6213 0.6324 0.2052 0.066 Uiso 1 1 calc R
O1 O 0.94852(15) 0.46859(10) 0.24885(8) 0.0489(3) Uani 1 1 d .
O2 O 0.6556(2) 0.45852(14) 0.20681(12) 0.0840(5) Uani 1 1 d .
O3 O 0.5987(2) 0.26843(15) 0.15616(13) 0.0903(6) Uani 1 1 d .
O4 O 0.9101(2) 0.21476(14) 0.11284(10) 0.0846(5) Uani 1 1 d .
O5 O 0.80813(14) 0.94000(10) 0.19736(7) 0.0468(3) Uani 1 1 d .
O6 O 1.09015(18) 1.02661(12) 0.28072(10) 0.0705(4) Uani 1 1 d .
O7 O 1.15489(15) 0.85561(11) 0.25268(8) 0.0543(3) Uani 1 1 d .
O8 O 0.9260(2) 0.70975(13) 0.09924(9) 0.0733(5) Uani 1 1 d .

loop_
_atom_site_aniso_label
_atom_site_aniso_U_11
_atom_site_aniso_U_22
_atom_site_aniso_U_33
_atom_site_aniso_U_23
_atom_site_aniso_U_13
_atom_site_aniso_U_12
C1 0.0630(13) 0.0479(11) 0.0606(12) 0.0027(9) 0.0165(10) 0.0108(9)
C2 0.0563(14) 0.0735(15) 0.0718(14) 0.0012(11) 0.0166(11) 0.0058(11)
C3 0.0503(13) 0.1005(19) 0.0675(14) 0.0025(13) 0.0109(11) 0.0244(13)
C4 0.0626(14) 0.0784(15) 0.0615(12) 0.0122(11) 0.0149(11) 0.0333(12)
C5 0.0564(12) 0.0516(11) 0.0495(10) 0.0059(8) 0.0156(9) 0.0224(9)
C6 0.0507(11) 0.0437(10) 0.0474(9) 0.0021(7) 0.0112(8) 0.0150(8)
C7 0.0551(11) 0.0311(8) 0.0509(10) 0.0038(7) 0.0090(8) 0.0111(7)
C8 0.0582(12) 0.0335(9) 0.0552(10) 0.0061(7) 0.0115(9) 0.0138(8)
C9 0.0580(12) 0.0430(10) 0.0493(10) 0.0114(8) 0.0085(9) 0.0162(8)
C10 0.0768(15) 0.0536(12) 0.0690(13) 0.0110(10) 0.0193(12) 0.0094(11)
C11 0.0878(18) 0.0758(16) 0.0860(17) 0.0237(14) 0.0367(14) 0.0116(13)
C12 0.0858(18) 0.0955(19) 0.0614(13) 0.0233(13) 0.0277(13) 0.0335(15)
C13 0.0841(17) 0.0850(17) 0.0540(12) -0.0044(11) 0.0097(12) 0.0244(14)
C14 0.0659(14) 0.0612(13) 0.0616(12) -0.0033(10) 0.0109(11) 0.0094(10)
C15 0.0666(13) 0.0487(11) 0.0524(10) 0.0052(8) 0.0123(9) 0.0166(9)
C16 0.122(2) 0.0646(14) 0.0600(13) 0.0139(11) 0.0311(14) 0.0150(14)
C17 0.0581(12) 0.0450(11) 0.0643(12) 0.0114(9) 0.0097(10) 0.0152(9)
C18 0.218(6) 0.212(5) 0.105(3) -0.047(3) -0.038(3) 0.144(5)
C19 0.161(5) 0.308(9) 0.201(7) -0.100(7) 0.073(5) -0.013(5)
C20 0.0632(13) 0.0602(12) 0.0566(11) 0.0110(9) 0.0063(10) 0.0277(10)
C21 0.0711(16) 0.0862(17) 0.0664(14) 0.0134(12) 0.0012(12) 0.0356(14)
C22 0.0565(13) 0.0939(19) 0.0639(13) 0.0008(12) -0.0003(11) 0.0197(13)
C23 0.0610(14) 0.0654(13) 0.0571(12) 0.0009(10) 0.0119(10) 0.0089(10)
C24 0.0528(11) 0.0497(10) 0.0429(9) 0.0024(8) 0.0118(8) 0.0140(9)
C25 0.0509(11) 0.0471(10) 0.0421(9) 0.0034(7) 0.0092(8) 0.0179(8)
C26 0.0499(10) 0.0338(8) 0.0460(9) 0.0075(7) 0.0116(8) 0.0158(7)
C27 0.0524(11) 0.0362(9) 0.0490(9) 0.0093(7) 0.0142(8) 0.0155(8)
C28 0.0539(11) 0.0476(10) 0.0486(10) 0.0130(8) 0.0166(8) 0.0138(8)
C29 0.149(3) 0.098(2) 0.0629(14) 0.0356(13) 0.0371(16) 0.077(2)
C30 0.184(4) 0.142(3) 0.0597(15) 0.0473(17) 0.0329(19) 0.091(3)
C31 0.105(2) 0.117(2) 0.0457(12) 0.0129(13) 0.0221(13) 0.0347(18)
C32 0.120(2) 0.111(2) 0.0570(14) -0.0006(14) 0.0221(14) 0.0598(19)
C33 0.105(2) 0.0908(17) 0.0503(12) 0.0066(11) 0.0124(12) 0.0591(16)
C34 0.0541(11) 0.0368(9) 0.0486(9) 0.0091(7) 0.0112(8) 0.0146(8)
C35 0.0537(13) 0.0696(14) 0.0691(13) -0.0007(11) 0.0030(10) 0.0190(11)
C36 0.0961(19) 0.0773(16) 0.0652(14) -0.0047(12) -0.0075(13) 0.0258(14)
C37 0.0541(11) 0.0488(11) 0.0456(9) 0.0064(8) 0.0104(8) 0.0146(8)
C38 0.0946(18) 0.0736(15) 0.0588(12) 0.0260(11) 0.0310(12) 0.0267(13)
N1 0.0640(11) 0.0447(9) 0.0784(11) 0.0166(8) 0.0115(9) 0.0255(8)
N2 0.0582(10) 0.0389(8) 0.0651(10) 0.0120(7) 0.0079(8) 0.0049(7)
O1 0.0549(8) 0.0323(6) 0.0595(7) 0.0037(5) 0.0073(6) 0.0129(5)
O2 0.0711(11) 0.0548(9) 0.1314(15) 0.0085(9) 0.0137(10) 0.0302(8)
O3 0.0629(11) 0.0625(10) 0.1286(16) -0.0086(10) -0.0237(10) 0.0137(8)
O4 0.1365(16) 0.0517(9) 0.0772(10) 0.0047(7) 0.0469(11) 0.0335(9)
O5 0.0509(8) 0.0358(6) 0.0565(7) 0.0087(5) 0.0069(6) 0.0163(5)
O6 0.0726(10) 0.0381(8) 0.0935(11) -0.0043(7) -0.0062(8) 0.0164(7)
O7 0.0510(8) 0.0491(7) 0.0622(8) -0.0002(6) 0.0038(6) 0.0182(6)
O8 0.1137(14) 0.0511(9) 0.0602(9) 0.0015(7) 0.0315(9) 0.0245(8)

loop_
_atom_type_symbol
_atom_type_description
_atom_type_scat_dispersion_real
_atom_type_scat_dispersion_imag
_atom_type_scat_source
C C 0.0033 0.0016 'International Tables Vol C Tables 4.2.6.8 and 6.1.1.4'
H H 0.0000 0.0000 'International Tables Vol C Tables 4.2.6.8 and 6.1.1.4'
N N 0.0061 0.0033 'International Tables Vol C Tables 4.2.6.8 and 6.1.1.4'
O O 0.0106 0.0060 'International Tables Vol C Tables 4.2.6.8 and 6.1.1.4'

loop_
_geom_angle_atom_site_label_1
_geom_angle_atom_site_label_2
_geom_angle_atom_site_label_3
_geom_angle
C2 C1 C6 119.8(2)
C2 C1 H1A 120.1
C6 C1 H1A 120.1
C1 C2 C3 119.6(2)
C1 C2 H2A 120.2
C3 C2 H2A 120.2
C4 C3 C2 120.7(2)
C4 C3 H3A 119.7
C2 C3 H3A 119.7
C3 C4 C5 120.9(2)
C3 C4 H4A 119.6
C5 C4 H4A 119.6
N1 C5 C6 120.56(18)
N1 C5 C4 122.13(18)
C6 C5 C4 117.30(19)
C1 C6 C5 121.79(19)
C1 C6 O1 117.55(16)
C5 C6 O1 120.65(17)
O1 C7 C17 105.15(14)
O1 C7 C8 111.26(15)
C17 C7 C8 111.42(15)
O1 C7 C15 109.27(14)
C17 C7 C15 107.97(16)
C8 C7 C15 111.52(14)
N1 C8 C9 111.88(16)
N1 C8 C7 108.25(15)
C9 C8 C7 112.86(14)
N1 C8 H8A 107.9
C9 C8 H8A 107.9
C7 C8 H8A 107.9
C10 C9 C14 117.63(19)
C10 C9 C8 119.18(17)
C14 C9 C8 123.15(18)
C9 C10 C11 121.1(2)
C9 C10 H10A 119.5
C11 C10 H10A 119.5
C12 C11 C10 120.4(2)
C12 C11 H11A 119.8
C10 C11 H11A 119.8
C11 C12 C13 119.5(2)
C11 C12 H12A 120.3
C13 C12 H12A 120.3
C12 C13 C14 120.2(2)
C12 C13 H13A 119.9
C14 C13 H13A 119.9
C9 C14 C13 121.3(2)
C9 C14 H14A 119.4
C13 C14 H14A 119.4
O4 C15 C16 122.9(2)
O4 C15 C7 120.55(17)
C16 C15 C7 116.49(17)
C15 C16 H16A 109.5
C15 C16 H16B 109.5
H16A C16 H16B 109.5
C15 C16 H16C 109.5
H16A C16 H16C 109.5
H16B C16 H16C 109.5
O2 C17 O3 125.3(2)
O2 C17 C7 124.46(19)
O3 C17 C7 110.24(16)
C19 C18 O3 91.5(6)
C19 C18 H18A 113.4
O3 C18 H18A 113.4
C19 C18 H18B 113.4
O3 C18 H18B 113.4
H18A C18 H18B 110.7
C18 C19 H19A 109.5
C18 C19 H19B 109.5
H19A C19 H19B 109.5
C18 C19 H19C 109.5
H19A C19 H19C 109.5
H19B C19 H19C 109.5
C21 C20 C25 119.4(2)
C21 C20 H20A 120.3
C25 C20 H20A 120.3
C22 C21 C20 120.0(2)
C22 C21 H21A 120.0
C20 C21 H21A 120.0
C21 C22 C23 120.7(2)
C21 C22 H22A 119.7
C23 C22 H22A 119.7
C22 C23 C24 120.7(2)
C22 C23 H23A 119.7
C24 C23 H23A 119.7
N2 C24 C23 122.57(18)
N2 C24 C25 120.14(17)
C23 C24 C25 117.28(18)
C20 C25 O5 117.95(17)
C20 C25 C24 121.98(19)
O5 C25 C24 120.06(16)
O5 C26 C34 105.89(13)
O5 C26 C27 111.92(14)
C34 C26 C27 111.71(14)
O5 C26 C37 108.74(13)
C34 C26 C37 106.97(14)
C27 C26 C37 111.33(14)
N2 C27 C28 112.59(15)
N2 C27 C26 107.79(14)
C28 C27 C26 112.82(14)
N2 C27 H27A 107.8
C28 C27 H27A 107.8
C26 C27 H27A 107.8
C33 C28 C29 117.48(19)
C33 C28 C27 123.08(17)
C29 C28 C27 119.43(18)
C28 C29 C30 120.6(2)
C28 C29 H29A 119.7
C30 C29 H29A 119.7
C31 C30 C29 120.9(3)
C31 C30 H30A 119.6
C29 C30 H30A 119.6
C32 C31 C30 118.6(2)
C32 C31 H31A 120.7
C30 C31 H31A 120.7
C31 C32 C33 120.9(2)
C31 C32 H32A 119.5
C33 C32 H32A 119.5
C28 C33 C32 121.5(2)
C28 C33 H33A 119.3
C32 C33 H33A 119.3
O6 C34 O7 124.70(18)
O6 C34 C26 125.90(17)
O7 C34 C26 109.39(14)
O7 C35 C36 110.4(2)
O7 C35 H35A 109.6
C36 C35 H35A 109.6
O7 C35 H35B 109.6
C36 C35 H35B 109.6
H35A C35 H35B 108.1
C35 C36 H36A 109.5
C35 C36 H36B 109.5
H36A C36 H36B 109.5
C35 C36 H36C 109.5
H36A C36 H36C 109.5
H36B C36 H36C 109.5
O8 C37 C38 123.15(18)
O8 C37 C26 121.02(16)
C38 C37 C26 115.81(16)
C37 C38 H38A 109.5
C37 C38 H38B 109.5
H38A C38 H38B 109.5
C37 C38 H38C 109.5
H38A C38 H38C 109.5
H38B C38 H38C 109.5
C5 N1 C8 120.56(15)
C5 N1 H1B 119.7
C8 N1 H1B 119.7
C24 N2 C27 122.31(15)
C24 N2 H2B 118.8
C27 N2 H2B 118.8
C6 O1 C7 113.14(13)
C17 O3 C18 117.7(2)
C25 O5 C26 113.12(13)
C34 O7 C35 117.75(15)

loop_
_geom_bond_atom_site_label_1
_geom_bond_atom_site_label_2
_geom_bond_distance
C1 C2 1.372(3)
C1 C6 1.379(3)
C1 H1A 0.9300
C2 C3 1.380(4)
C2 H2A 0.9300
C3 C4 1.373(3)
C3 H3A 0.9300
C4 C5 1.394(3)
C4 H4A 0.9300
C5 N1 1.382(3)
C5 C6 1.391(3)
C6 O1 1.393(2)
C7 O1 1.424(2)
C7 C17 1.526(3)
C7 C8 1.550(2)
C7 C15 1.559(3)
C8 N1 1.443(3)
C8 C9 1.521(3)
C8 H8A 0.9800
C9 C10 1.378(3)
C9 C14 1.381(3)
C10 C11 1.386(3)
C10 H10A 0.9300
C11 C12 1.365(4)
C11 H11A 0.9300
C12 C13 1.366(4)
C12 H12A 0.9300
C13 C14 1.384(3)
C13 H13A 0.9300
C14 H14A 0.9300
C15 O4 1.194(2)
C15 C16 1.494(3)
C16 H16A 0.9600
C16 H16B 0.9600
C16 H16C 0.9600
C17 O2 1.185(2)
C17 O3 1.312(2)
C18 C19 1.277(8)
C18 O3 1.638(6)
C18 H18A 0.9700
C18 H18B 0.9700
C19 H19A 0.9600
C19 H19B 0.9600
C19 H19C 0.9600
C20 C21 1.380(3)
C20 C25 1.381(3)
C20 H20A 0.9300
C21 C22 1.379(4)
C21 H21A 0.9300
C22 C23 1.384(3)
C22 H22A 0.9300
C23 C24 1.399(3)
C23 H23A 0.9300
C24 N2 1.366(2)
C24 C25 1.400(3)
C25 O5 1.392(2)
C26 O5 1.4252(19)
C26 C34 1.523(3)
C26 C27 1.543(2)
C26 C37 1.562(2)
C27 N2 1.442(2)
C27 C28 1.521(2)
C27 H27A 0.9800
C28 C33 1.368(3)
C28 C29 1.369(3)
C29 C30 1.389(4)
C29 H29A 0.9300
C30 C31 1.355(4)
C30 H30A 0.9300
C31 C32 1.354(4)
C31 H31A 0.9300
C32 C33 1.372(3)
C32 H32A 0.9300
C33 H33A 0.9300
C34 O6 1.193(2)
C34 O7 1.329(2)
C35 O7 1.451(2)
C35 C36 1.481(3)
C35 H35A 0.9700
C35 H35B 0.9700
C36 H36A 0.9600
C36 H36B 0.9600
C36 H36C 0.9600
C37 O8 1.195(2)
C37 C38 1.492(3)
C38 H38A 0.9600
C38 H38B 0.9600
C38 H38C 0.9600
N1 H1B 0.8600
N2 H2B 0.8600

loop_
_geom_torsion_atom_site_label_1
_geom_torsion_atom_site_label_2
_geom_torsion_atom_site_label_3
_geom_torsion_atom_site_label_4
_geom_torsion
C6 C1 C2 C3 0.6(3)
C1 C2 C3 C4 -0.4(3)
C2 C3 C4 C5 0.4(3)
C3 C4 C5 N1 179.70(19)
C3 C4 C5 C6 -0.6(3)
C2 C1 C6 C5 -0.8(3)
C2 C1 C6 O1 178.33(17)
N1 C5 C6 C1 -179.47(17)
C4 C5 C6 C1 0.8(3)
N1 C5 C6 O1 1.4(3)
C4 C5 C6 O1 -178.29(16)
O1 C7 C8 N1 -54.44(19)
C17 C7 C8 N1 -171.42(15)
C15 C7 C8 N1 67.85(19)
O1 C7 C8 C9 70.0(2)
C17 C7 C8 C9 -47.0(2)
C15 C7 C8 C9 -167.76(16)
N1 C8 C9 C10 -122.4(2)
C7 C8 C9 C10 115.2(2)
N1 C8 C9 C14 55.2(2)
C7 C8 C9 C14 -67.2(2)
C14 C9 C10 C11 0.7(3)
C8 C9 C10 C11 178.4(2)
C9 C10 C11 C12 -0.5(4)
C10 C11 C12 C13 0.2(4)
C11 C12 C13 C14 -0.1(4)
C10 C9 C14 C13 -0.6(3)
C8 C9 C14 C13 -178.2(2)
C12 C13 C14 C9 0.3(4)
O1 C7 C15 O4 146.8(2)
C17 C7 C15 O4 -99.3(2)
C8 C7 C15 O4 23.4(3)
O1 C7 C15 C16 -34.6(3)
C17 C7 C15 C16 79.3(2)
C8 C7 C15 C16 -158.0(2)
O1 C7 C17 O2 -3.2(3)
C8 C7 C17 O2 117.5(2)
C15 C7 C17 O2 -119.7(2)
O1 C7 C17 O3 178.19(17)
C8 C7 C17 O3 -61.2(2)
C15 C7 C17 O3 61.6(2)
C25 C20 C21 C22 -0.2(3)
C20 C21 C22 C23 0.1(4)
C21 C22 C23 C24 0.3(3)
C22 C23 C24 N2 179.57(19)
C22 C23 C24 C25 -0.6(3)
C21 C20 C25 O5 -178.71(17)
C21 C20 C25 C24 -0.1(3)
N2 C24 C25 C20 -179.69(17)
C23 C24 C25 C20 0.4(3)
N2 C24 C25 O5 -1.1(2)
C23 C24 C25 O5 179.06(16)
O5 C26 C27 N2 52.38(18)
C34 C26 C27 N2 170.93(14)
C37 C26 C27 N2 -69.56(18)
O5 C26 C27 C28 -72.56(19)
C34 C26 C27 C28 46.0(2)
C37 C26 C27 C28 165.51(15)
N2 C27 C28 C33 -65.1(3)
C26 C27 C28 C33 57.2(3)
N2 C27 C28 C29 113.8(2)
C26 C27 C28 C29 -123.9(2)
C33 C28 C29 C30 -0.7(4)
C27 C28 C29 C30 -179.7(3)
C28 C29 C30 C31 0.3(6)
C29 C30 C31 C32 0.0(6)
C30 C31 C32 C33 0.1(5)
C29 C28 C33 C32 0.9(4)
C27 C28 C33 C32 179.8(2)
C31 C32 C33 C28 -0.6(5)
O5 C26 C34 O6 5.0(2)
C27 C26 C34 O6 -117.1(2)
C37 C26 C34 O6 120.9(2)
O5 C26 C34 O7 -173.73(13)
C27 C26 C34 O7 64.18(18)
C37 C26 C34 O7 -57.88(17)
O5 C26 C37 O8 -140.59(19)
C34 C26 C37 O8 105.5(2)
C27 C26 C37 O8 -16.8(3)
O5 C26 C37 C38 41.3(2)
C34 C26 C37 C38 -72.7(2)
C27 C26 C37 C38 165.03(18)
C6 C5 N1 C8 -4.2(3)
C4 C5 N1 C8 175.46(18)
C9 C8 N1 C5 -95.4(2)
C7 C8 N1 C5 29.6(2)
C23 C24 N2 C27 -178.61(17)
C25 C24 N2 C27 1.5(3)
C28 C27 N2 C24 98.87(19)
C26 C27 N2 C24 -26.2(2)
C1 C6 O1 C7 153.06(16)
C5 C6 O1 C7 -27.8(2)
C17 C7 O1 C6 174.97(14)
C8 C7 O1 C6 54.23(19)
C15 C7 O1 C6 -69.35(18)
O2 C17 O3 C18 -11.8(4)
C7 C17 O3 C18 166.8(3)
C19 C18 O3 C17 92.3(4)
C20 C25 O5 C26 -152.64(16)
C24 C25 O5 C26 28.7(2)
C34 C26 O5 C25 -176.70(13)
C27 C26 O5 C25 -54.75(18)
C37 C26 O5 C25 68.65(17)
O6 C34 O7 C35 1.0(3)
C26 C34 O7 C35 179.71(15)
C36 C35 O7 C34 88.2(2)
